data_7234350
loop_
_publ_author_name
'H. Naggert'
'J. Rudnik'
'L. Kipgen'
'M. Bernien'
'F. Nickel'
'L. M. Arruda'
'W. Kuch'
'C. Nather'
'F. Tuczek'

_publ_section_title
;
 Vacuum-evaporable spin-crossover complexes: physicochemical properties in
 the crystalline bulk and in thin films deposited from the gas phase
;
_journal_name_full 'Journal of Materials Chemistry C'
_journal_page_first 7870
_journal_page_last 7877
_journal_paper_doi 10.1039/C5TC00930H
_journal_volume 3
_journal_year 2015
_chemical_formula_sum 'C29.5 H31.5 B2 Fe N10'
_chemical_formula_weight 603.62
_space_group_IT_number 2
_space_group_name_Hall '-P 1'
_space_group_name_H-M_alt 'P -1'
_symmetry_cell_setting triclinic
_symmetry_space_group_name_H-M 'P -1'
_atom_sites_solution_hydrogens geom
_atom_sites_solution_primary direct
_atom_sites_solution_secondary difmap
_cell_angle_alpha 77.935(3)
_cell_angle_beta 69.600(3)
_cell_angle_gamma 62.577(3)
_cell_formula_units_Z 2
_cell_length_a 11.4442(5)
_cell_length_b 12.4056(5)
_cell_length_c 12.5831(6)
_cell_measurement_temperature 110(2)
_cell_volume 1483.73(12)
_computing_cell_refinement 'X-Area (STOE, 2008)'
_computing_data_collection 'X-Area (STOE, 2008)'
_computing_data_reduction 'X-Area (STOE, 2008)'
_computing_molecular_graphics 'XP in SHELXTL-PC (Sheldrick, 2008)'
_computing_structure_refinement 'SHELXL-97 (Sheldrick, 2008)'
_computing_structure_solution 'SHELXS-97 (Sheldrick, 2008)'
_diffrn_ambient_temperature 110(2)
_diffrn_measured_fraction_theta_full 0.980
_diffrn_measured_fraction_theta_max 0.980
_diffrn_measurement_device_type 'STOE IPDS-2'
_diffrn_measurement_method 'Omega scans'
_diffrn_radiation_monochromator graphite
_diffrn_radiation_source 'fine-focus sealed tube'
_diffrn_radiation_type MoK\a
_diffrn_radiation_wavelength 0.71073
_diffrn_reflns_av_R_equivalents 0.0372
_diffrn_reflns_av_sigmaI/netI 0.0370
_diffrn_reflns_limit_h_max 13
_diffrn_reflns_limit_h_min -14
_diffrn_reflns_limit_k_max 15
_diffrn_reflns_limit_k_min -15
_diffrn_reflns_limit_l_max 14
_diffrn_reflns_limit_l_min -16
_diffrn_reflns_number 12804
_diffrn_reflns_theta_full 27.00
_diffrn_reflns_theta_max 27.00
_diffrn_reflns_theta_min 1.73
_diffrn_standards_decay_% 0
_diffrn_standards_interval_time 0
_diffrn_standards_number 0
_exptl_absorpt_coefficient_mu 0.547
_exptl_absorpt_correction_type none
_exptl_crystal_colour pink
_exptl_crystal_density_diffrn 1.351
_exptl_crystal_density_method 'not measured'
_exptl_crystal_description block
_exptl_crystal_F_000 629
_exptl_crystal_size_max 0.3
_exptl_crystal_size_mid 0.2
_exptl_crystal_size_min 0.2
_refine_diff_density_max 0.497
_refine_diff_density_min -0.414
_refine_diff_density_rms 0.051
_refine_ls_extinction_method none
_refine_ls_goodness_of_fit_ref 1.027
_refine_ls_hydrogen_treatment constr
_refine_ls_matrix_type full
_refine_ls_number_parameters 390
_refine_ls_number_reflns 6345
_refine_ls_number_restraints 4
_refine_ls_restrained_S_all 1.028
_refine_ls_R_factor_all 0.0520
_refine_ls_R_factor_gt 0.0390
_refine_ls_shift/su_max 0.001
_refine_ls_shift/su_mean 0.000
_refine_ls_structure_factor_coef Fsqd
_refine_ls_weighting_details 'calc w=1/[\s^2^(Fo^2^)+(0.0438P)^2^+0.7257P] where P=(Fo^2^+2Fc^2^)/3'
_refine_ls_weighting_scheme calc
_refine_ls_wR_factor_gt 0.0886
_refine_ls_wR_factor_ref 0.0962
_reflns_number_gt 5283
_reflns_number_total 6345
_reflns_threshold_expression >2sigma(I)
_cod_data_source_file J-Mater-Chem-C-2015-3-7870.cif
_cod_data_source_block fe109110
_cod_original_cell_volume 1483.73(11)
_cod_original_formula_sum 'C29.50 H31.50 B2 Fe N10'
_cod_database_code 7234350

loop_
_symmetry_equiv_pos_as_xyz
'x, y, z'
'-x, -y, -z'

loop_
_atom_site_label
_atom_site_type_symbol
_atom_site_fract_x
_atom_site_fract_y
_atom_site_fract_z
_atom_site_U_iso_or_equiv
_atom_site_adp_type
_atom_site_occupancy
_atom_site_symmetry_multiplicity
_atom_site_calc_flag
_atom_site_refinement_flags
_atom_site_disorder_assembly
_atom_site_disorder_group
Fe1 Fe 0.56564(3) 0.75500(2) 0.73712(2) 0.02372(9) Uani 1 1 d . . .
N1 N 0.43978(16) 0.77658(15) 0.91773(14) 0.0262(3) Uani 1 1 d . . .
N2 N 0.50819(16) 0.94263(14) 0.77014(13) 0.0245(3) Uani 1 1 d . . .
C1 C 0.4056(2) 0.69420(18) 0.99097(17) 0.0289(4) Uani 1 1 d . . .
H1 H 0.4391 0.6154 0.9658 0.035 Uiso 1 1 calc R . .
C2 C 0.3232(2) 0.71743(19) 1.10271(18) 0.0312(4) Uani 1 1 d . . .
H2 H 0.3041 0.6543 1.1518 0.037 Uiso 1 1 calc R . .
C3 C 0.2691(2) 0.83089(19) 1.14261(17) 0.0286(4) Uani 1 1 d . . .
C4 C 0.30375(19) 0.92107(18) 1.06642(16) 0.0260(4) Uani 1 1 d . . .
C5 C 0.2560(2) 1.04205(18) 1.09789(17) 0.0280(4) Uani 1 1 d . . .
H5 H 0.1986 1.0641 1.1726 0.034 Uiso 1 1 calc R . .
C6 C 0.2911(2) 1.12558(18) 1.02330(17) 0.0283(4) Uani 1 1 d . . .
H6 H 0.2581 1.2049 1.0470 0.034 Uiso 1 1 calc R . .
C7 C 0.37650(19) 1.09725(17) 0.90965(16) 0.0245(4) Uani 1 1 d . . .
C8 C 0.4153(2) 1.18239(17) 0.82835(17) 0.0269(4) Uani 1 1 d . . .
C9 C 0.5010(2) 1.14234(18) 0.72293(17) 0.0276(4) Uani 1 1 d . . .
H9 H 0.5313 1.1961 0.6674 0.033 Uiso 1 1 calc R . .
C10 C 0.5443(2) 1.02295(18) 0.69650(16) 0.0265(4) Uani 1 1 d . . .
H10 H 0.6021 0.9987 0.6224 0.032 Uiso 1 1 calc R . .
C11 C 0.42603(19) 0.97859(17) 0.87626(15) 0.0237(4) Uani 1 1 d . . .
C12 C 0.38920(19) 0.88928(17) 0.95555(16) 0.0237(4) Uani 1 1 d . . .
C13 C 0.1760(2) 0.8606(2) 1.26124(18) 0.0355(5) Uani 1 1 d . . .
H13A H 0.1665 0.7874 1.3026 0.053 Uiso 1 1 calc R . .
H13B H 0.0853 0.9239 1.2580 0.053 Uiso 1 1 calc R . .
H13C H 0.2153 0.8900 1.3004 0.053 Uiso 1 1 calc R . .
C14 C 0.3632(2) 1.31121(18) 0.85586(19) 0.0336(4) Uani 1 1 d . . .
H14A H 0.4031 1.3550 0.7905 0.050 Uiso 1 1 calc R . .
H14B H 0.3895 1.3123 0.9217 0.050 Uiso 1 1 calc R . .
H14C H 0.2627 1.3507 0.8734 0.050 Uiso 1 1 calc R . .
B21 B 0.8804(2) 0.7752(2) 0.6254(2) 0.0323(5) Uani 1 1 d . . .
H21A H 0.8246 0.8584 0.6528 0.039 Uiso 1 1 calc R . .
H21B H 0.9765 0.7648 0.5889 0.039 Uiso 1 1 calc R . .
N21 N 0.75651(17) 0.66755(15) 0.78675(14) 0.0287(3) Uani 1 1 d . . .
N22 N 0.87453(17) 0.68017(17) 0.72682(15) 0.0318(4) Uani 1 1 d . . .
C21 C 0.9774(2) 0.5997(2) 0.7701(2) 0.0424(5) Uani 1 1 d . . .
H21 H 1.0699 0.5906 0.7431 0.051 Uiso 1 1 calc R . .
C22 C 0.9268(2) 0.5331(2) 0.8598(2) 0.0432(5) Uani 1 1 d . . .
H22 H 0.9753 0.4705 0.9069 0.052 Uiso 1 1 calc R . .
C23 C 0.7884(2) 0.57777(19) 0.86626(18) 0.0335(4) Uani 1 1 d . . .
H23 H 0.7255 0.5485 0.9197 0.040 Uiso 1 1 calc R . .
N23 N 0.69071(16) 0.77294(15) 0.56534(14) 0.0264(3) Uani 1 1 d . . .
N24 N 0.82369(16) 0.75745(15) 0.53836(14) 0.0281(3) Uani 1 1 d . . .
C24 C 0.8884(2) 0.7283(2) 0.42942(18) 0.0333(4) Uani 1 1 d . . .
H24 H 0.9815 0.7133 0.3905 0.040 Uiso 1 1 calc R . .
C25 C 0.7980(2) 0.7236(2) 0.38356(18) 0.0335(4) Uani 1 1 d . . .
H25 H 0.8149 0.7055 0.3085 0.040 Uiso 1 1 calc R . .
C26 C 0.6764(2) 0.75142(18) 0.47192(17) 0.0293(4) Uani 1 1 d . . .
H26 H 0.5940 0.7547 0.4666 0.035 Uiso 1 1 calc R . .
B31 B 0.3608(2) 0.6220(2) 0.7264(2) 0.0319(5) Uani 1 1 d . . .
H31A H 0.3337 0.6248 0.8099 0.038 Uiso 1 1 calc R . .
H31B H 0.3108 0.5842 0.7084 0.038 Uiso 1 1 calc R . .
N31 N 0.38605(16) 0.82266(14) 0.67440(14) 0.0257(3) Uani 1 1 d . . .
N32 N 0.32464(17) 0.75264(15) 0.66947(14) 0.0274(3) Uani 1 1 d . . .
C31 C 0.2285(2) 0.81698(19) 0.61473(18) 0.0307(4) Uani 1 1 d . . .
H31 H 0.1715 0.7883 0.6007 0.037 Uiso 1 1 calc R . .
C32 C 0.2259(2) 0.93109(19) 0.58226(18) 0.0312(4) Uani 1 1 d . . .
H32 H 0.1689 0.9958 0.5422 0.037 Uiso 1 1 calc R . .
C33 C 0.3262(2) 0.92971(18) 0.62163(16) 0.0273(4) Uani 1 1 d . . .
H33 H 0.3491 0.9963 0.6122 0.033 Uiso 1 1 calc R . .
N33 N 0.60939(17) 0.57231(15) 0.70452(14) 0.0280(3) Uani 1 1 d . . .
N34 N 0.51802(18) 0.54669(15) 0.68021(15) 0.0290(3) Uani 1 1 d . . .
C34 C 0.5864(2) 0.45852(18) 0.60630(18) 0.0340(4) Uani 1 1 d . . .
H34 H 0.5456 0.4243 0.5770 0.041 Uiso 1 1 calc R . .
C35 C 0.7256(2) 0.42563(19) 0.57990(19) 0.0364(5) Uani 1 1 d . . .
H35 H 0.7987 0.3662 0.5295 0.044 Uiso 1 1 calc R . .
C36 C 0.7349(2) 0.49893(18) 0.64348(18) 0.0313(4) Uani 1 1 d . . .
H36 H 0.8186 0.4973 0.6437 0.038 Uiso 1 1 calc R . .
C41 C 0.0718(3) 1.0387(3) 0.8968(2) 0.0552(7) Uani 1 1 d D . .
H41 H 0.1209 1.0645 0.8264 0.066 Uiso 1 1 calc R . .
C42 C 0.0844(2) 0.9228(3) 0.9153(2) 0.0529(7) Uani 1 1 d D . .
H42 H 0.1432 0.8680 0.8566 0.063 Uiso 1 1 calc R . .
C43 C 0.0142(3) 0.8807(3) 1.0178(3) 0.0580(7) Uani 1 1 d D . .
C44 C 0.0263(6) 0.7663(5) 1.0373(6) 0.0595(15) Uani 0.50 1 d PD . .
H44A H -0.0323 0.7569 1.1136 0.089 Uiso 0.50 1 calc PR . .
H44B H 0.1224 0.7101 1.0318 0.089 Uiso 0.50 1 calc PR . .
H44C H -0.0023 0.7480 0.9809 0.089 Uiso 0.50 1 calc PR . .

loop_
_atom_site_aniso_label
_atom_site_aniso_U_11
_atom_site_aniso_U_22
_atom_site_aniso_U_33
_atom_site_aniso_U_23
_atom_site_aniso_U_13
_atom_site_aniso_U_12
Fe1 0.02238(14) 0.02426(14) 0.02480(14) -0.00422(10) -0.00557(10) -0.00986(11)
N1 0.0261(8) 0.0258(8) 0.0280(8) -0.0010(6) -0.0090(7) -0.0114(7)
N2 0.0231(8) 0.0272(8) 0.0247(8) -0.0025(6) -0.0069(6) -0.0116(6)
C1 0.0284(10) 0.0266(9) 0.0327(10) 0.0005(8) -0.0104(8) -0.0122(8)
C2 0.0317(10) 0.0331(10) 0.0314(10) 0.0049(8) -0.0101(8) -0.0179(9)
C3 0.0255(9) 0.0347(10) 0.0262(9) 0.0013(8) -0.0093(8) -0.0133(8)
C4 0.0224(9) 0.0297(9) 0.0274(9) -0.0004(7) -0.0092(7) -0.0115(8)
C5 0.0252(9) 0.0335(10) 0.0253(9) -0.0070(8) -0.0058(7) -0.0114(8)
C6 0.0273(9) 0.0283(10) 0.0316(10) -0.0073(8) -0.0088(8) -0.0110(8)
C7 0.0229(9) 0.0259(9) 0.0280(9) -0.0034(7) -0.0108(7) -0.0097(7)
C8 0.0263(9) 0.0261(9) 0.0322(10) -0.0012(8) -0.0134(8) -0.0110(8)
C9 0.0299(10) 0.0295(10) 0.0283(9) 0.0018(8) -0.0108(8) -0.0164(8)
C10 0.0261(9) 0.0307(10) 0.0255(9) -0.0015(7) -0.0076(7) -0.0142(8)
C11 0.0219(9) 0.0270(9) 0.0241(9) -0.0030(7) -0.0076(7) -0.0106(7)
C12 0.0217(9) 0.0249(9) 0.0248(9) -0.0032(7) -0.0075(7) -0.0088(7)
C13 0.0337(11) 0.0411(12) 0.0282(10) -0.0007(9) -0.0038(8) -0.0173(9)
C14 0.0382(11) 0.0271(10) 0.0374(11) -0.0026(8) -0.0113(9) -0.0148(9)
B21 0.0253(11) 0.0406(13) 0.0339(12) -0.0099(10) -0.0056(9) -0.0152(10)
N21 0.0243(8) 0.0325(9) 0.0305(8) -0.0066(7) -0.0089(7) -0.0103(7)
N22 0.0231(8) 0.0399(10) 0.0341(9) -0.0087(7) -0.0081(7) -0.0121(7)
C21 0.0268(11) 0.0550(14) 0.0426(13) -0.0062(11) -0.0141(9) -0.0108(10)
C22 0.0349(12) 0.0460(13) 0.0434(13) -0.0017(10) -0.0197(10) -0.0073(10)
C23 0.0337(11) 0.0347(11) 0.0325(10) -0.0055(8) -0.0122(9) -0.0114(9)
N23 0.0237(8) 0.0294(8) 0.0269(8) -0.0036(6) -0.0060(6) -0.0121(7)
N24 0.0221(8) 0.0337(9) 0.0300(8) -0.0056(7) -0.0046(7) -0.0136(7)
C24 0.0276(10) 0.0386(11) 0.0298(10) -0.0067(8) -0.0021(8) -0.0135(9)
C25 0.0355(11) 0.0393(11) 0.0266(10) -0.0059(8) -0.0082(8) -0.0155(9)
C26 0.0305(10) 0.0316(10) 0.0287(10) -0.0012(8) -0.0103(8) -0.0144(8)
B31 0.0321(12) 0.0313(11) 0.0366(12) -0.0006(9) -0.0099(10) -0.0175(10)
N31 0.0229(8) 0.0270(8) 0.0306(8) -0.0034(6) -0.0076(6) -0.0127(7)
N32 0.0252(8) 0.0290(8) 0.0318(8) -0.0039(7) -0.0083(7) -0.0137(7)
C31 0.0276(10) 0.0346(10) 0.0341(10) -0.0032(8) -0.0117(8) -0.0141(8)
C32 0.0279(10) 0.0315(10) 0.0333(10) -0.0012(8) -0.0103(8) -0.0110(8)
C33 0.0265(9) 0.0267(9) 0.0290(9) -0.0027(8) -0.0052(8) -0.0131(8)
N33 0.0276(8) 0.0260(8) 0.0319(8) -0.0036(7) -0.0091(7) -0.0114(7)
N34 0.0326(9) 0.0249(8) 0.0330(9) -0.0031(7) -0.0116(7) -0.0129(7)
C34 0.0444(12) 0.0260(10) 0.0352(11) -0.0038(8) -0.0168(9) -0.0132(9)
C35 0.0407(12) 0.0289(10) 0.0325(11) -0.0079(8) -0.0107(9) -0.0063(9)
C36 0.0298(10) 0.0258(9) 0.0337(10) -0.0043(8) -0.0080(8) -0.0079(8)
C41 0.0344(13) 0.081(2) 0.0467(14) -0.0147(14) -0.0149(11) -0.0144(13)
C42 0.0273(11) 0.086(2) 0.0381(13) -0.0228(13) -0.0072(10) -0.0114(12)
C43 0.0372(13) 0.0729(19) 0.0640(18) -0.0123(15) -0.0249(13) -0.0127(13)
C44 0.045(3) 0.063(4) 0.075(4) 0.021(3) -0.029(3) -0.029(3)

loop_
_atom_type_symbol
_atom_type_description
_atom_type_scat_dispersion_real
_atom_type_scat_dispersion_imag
_atom_type_scat_source
C C 0.0033 0.0016 'International Tables Vol C Tables 4.2.6.8 and 6.1.1.4'
H H 0.0000 0.0000 'International Tables Vol C Tables 4.2.6.8 and 6.1.1.4'
B B 0.0013 0.0007 'International Tables Vol C Tables 4.2.6.8 and 6.1.1.4'
N N 0.0061 0.0033 'International Tables Vol C Tables 4.2.6.8 and 6.1.1.4'
Fe Fe 0.3463 0.8444 'International Tables Vol C Tables 4.2.6.8 and 6.1.1.4'

loop_
_geom_angle_atom_site_label_1
_geom_angle_atom_site_label_2
_geom_angle_atom_site_label_3
_geom_angle
_geom_angle_site_symmetry_1
_geom_angle_site_symmetry_3
N23 Fe1 N33 89.04(6) . .
N23 Fe1 N31 89.61(6) . .
N33 Fe1 N31 87.74(6) . .
N23 Fe1 N21 87.25(6) . .
N33 Fe1 N21 85.69(6) . .
N31 Fe1 N21 172.76(6) . .
N23 Fe1 N2 92.21(6) . .
N33 Fe1 N2 176.41(6) . .
N31 Fe1 N2 88.91(6) . .
N21 Fe1 N2 97.73(6) . .
N23 Fe1 N1 166.45(6) . .
N33 Fe1 N1 104.25(6) . .
N31 Fe1 N1 93.49(6) . .
N21 Fe1 N1 91.08(6) . .
N2 Fe1 N1 74.68(6) . .
C1 N1 C12 117.12(17) . .
C1 N1 Fe1 127.73(14) . .
C12 N1 Fe1 115.12(12) . .
C10 N2 C11 117.82(16) . .
C10 N2 Fe1 126.10(13) . .
C11 N2 Fe1 116.07(12) . .
N1 C1 C2 123.46(19) . .
C3 C2 C1 120.62(18) . .
C2 C3 C4 117.32(18) . .
C2 C3 C13 122.18(18) . .
C4 C3 C13 120.50(19) . .
C12 C4 C3 118.29(18) . .
C12 C4 C5 118.87(17) . .
C3 C4 C5 122.84(18) . .
C6 C5 C4 121.30(18) . .
C5 C6 C7 121.54(18) . .
C11 C7 C8 118.07(17) . .
C11 C7 C6 118.53(17) . .
C8 C7 C6 123.40(17) . .
C9 C8 C7 117.47(17) . .
C9 C8 C14 121.20(18) . .
C7 C8 C14 121.33(18) . .
C8 C9 C10 120.68(18) . .
N2 C10 C9 122.94(18) . .
N2 C11 C7 122.98(17) . .
N2 C11 C12 116.93(16) . .
C7 C11 C12 120.09(17) . .
N1 C12 C4 123.18(17) . .
N1 C12 C11 117.15(16) . .
C4 C12 C11 119.66(17) . .
N24 B21 N22 109.13(17) . .
C23 N21 N22 106.58(17) . .
C23 N21 Fe1 127.69(14) . .
N22 N21 Fe1 124.74(13) . .
C21 N22 N21 109.41(18) . .
C21 N22 B21 128.26(19) . .
N21 N22 B21 122.33(16) . .
N22 C21 C22 108.8(2) . .
C21 C22 C23 104.7(2) . .
N21 C23 C22 110.5(2) . .
C26 N23 N24 106.22(16) . .
C26 N23 Fe1 124.86(13) . .
N24 N23 Fe1 123.92(12) . .
C24 N24 N23 109.32(16) . .
C24 N24 B21 128.86(17) . .
N23 N24 B21 121.81(16) . .
N24 C24 C25 109.06(18) . .
C24 C25 C26 104.39(18) . .
N23 C26 C25 111.00(18) . .
N34 B31 N32 107.98(16) . .
C33 N31 N32 106.10(16) . .
C33 N31 Fe1 129.21(13) . .
N32 N31 Fe1 124.18(12) . .
C31 N32 N31 109.44(16) . .
C31 N32 B31 128.08(17) . .
N31 N32 B31 122.40(16) . .
N32 C31 C32 109.08(18) . .
C31 C32 C33 104.12(18) . .
N31 C33 C32 111.27(17) . .
C36 N33 N34 106.29(17) . .
C36 N33 Fe1 120.64(13) . .
N34 N33 Fe1 122.76(12) . .
C34 N34 N33 109.56(17) . .
C34 N34 B31 128.71(18) . .
N33 N34 B31 121.47(17) . .
N34 C34 C35 108.94(19) . .
C34 C35 C36 104.50(19) . .
N33 C36 C35 110.7(2) . .
C42 C41 C43 119.0(3) . 2_577
C41 C42 C43 122.5(3) . .
C44 C43 C41 118.4(4) . 2_577
C44 C43 C42 123.1(4) . .
C41 C43 C42 118.5(3) 2_577 .

loop_
_geom_bond_atom_site_label_1
_geom_bond_atom_site_label_2
_geom_bond_distance
_geom_bond_site_symmetry_2
Fe1 N23 2.1693(16) .
Fe1 N33 2.1808(17) .
Fe1 N31 2.1945(16) .
Fe1 N21 2.1963(17) .
Fe1 N2 2.1971(16) .
Fe1 N1 2.2200(16) .
N1 C1 1.330(2) .
N1 C12 1.363(2) .
N2 C10 1.322(2) .
N2 C11 1.361(2) .
C1 C2 1.394(3) .
C2 C3 1.376(3) .
C3 C4 1.422(3) .
C3 C13 1.503(3) .
C4 C12 1.408(3) .
C4 C5 1.432(3) .
C5 C6 1.353(3) .
C6 C7 1.430(3) .
C7 C11 1.410(3) .
C7 C8 1.422(3) .
C8 C9 1.374(3) .
C8 C14 1.496(3) .
C9 C10 1.402(3) .
C11 C12 1.441(2) .
B21 N24 1.548(3) .
B21 N22 1.552(3) .
N21 C23 1.337(3) .
N21 N22 1.361(2) .
N22 C21 1.348(3) .
C21 C22 1.374(4) .
C22 C23 1.394(3) .
N23 C26 1.336(3) .
N23 N24 1.366(2) .
N24 C24 1.346(3) .
C24 C25 1.375(3) .
C25 C26 1.390(3) .
B31 N34 1.548(3) .
B31 N32 1.554(3) .
N31 C33 1.336(2) .
N31 N32 1.367(2) .
N32 C31 1.346(3) .
C31 C32 1.379(3) .
C32 C33 1.392(3) .
N33 C36 1.342(3) .
N33 N34 1.363(2) .
N34 C34 1.343(3) .
C34 C35 1.379(3) .
C35 C36 1.390(3) .
C41 C42 1.354(4) .
C41 C43 1.389(4) 2_577
C42 C43 1.402(4) .
C43 C44 1.338(6) .
C43 C41 1.389(4) 2_577
